data_4023949
loop_
_publ_author_name
'Nadia M. Ahmad'
'Vincent Rodeschini'
'Nigel S. Simpkins'
'Simon E. Ward'
'Alexander J. Blake'

_publ_section_title
;
 Synthesis of Polyprenylated Acylphloroglucinols Using Bridgehead
 Lithiation: The Total Synthesis of Racemic Clusianone and a Formal
 Synthesis of Racemic Garsubellin A
;
_journal_name_full 'Journal of Organic Chemistry'
_journal_page_first 4803
_journal_page_last 4815
_journal_paper_doi 10.1021/jo070388h
_journal_volume 72
_journal_year 2007
_chemical_formula_moiety 'C22 H32 O3'
_chemical_formula_sum 'C22 H32 O3'
_chemical_formula_weight 344.48
_chemical_name_systematic
; 
 ? 
;
_space_group_IT_number 2
_symmetry_cell_setting triclinic
_symmetry_space_group_name_Hall '-P 1'
_symmetry_space_group_name_H-M 'P -1'
_atom_sites_solution_hydrogens geom
_atom_sites_solution_primary direct
_atom_sites_solution_secondary difmap
_audit_creation_method 'enCIFer editing of SHELXL97 CIF output'
_cell_angle_alpha 79.425(2)
_cell_angle_beta 84.405(2)
_cell_angle_gamma 72.404(2)
_cell_formula_units_Z 2
_cell_length_a 8.5226(9)
_cell_length_b 9.5572(10)
_cell_length_c 13.0166(14)
_cell_measurement_reflns_used 3517
_cell_measurement_temperature 150(2)
_cell_measurement_theta_max 27.5
_cell_measurement_theta_min 2.2
_cell_volume 992.5(3)
_computing_cell_refinement 'Bruker SAINT version 6.36a (Bruker, 2000)'
_computing_data_collection 'Bruker SMART version 5.625 (Bruker, 2001)'
_computing_data_reduction 'Bruker SAINT; Bruker SHELXTL (Bruker, 2001)'
_computing_molecular_graphics 'PLATON (Spek, 2003)'
_computing_publication_material 'enCIFer (Allen et al., 2004); PLATON'
_computing_structure_refinement 'SHELXL97-2 (Sheldrick, 1998)'
_computing_structure_solution 'SHELXS97 (Sheldrick, 1990)'
_diffrn_ambient_temperature 150(2)
_diffrn_measured_fraction_theta_full 0.977
_diffrn_measured_fraction_theta_max 0.974
_diffrn_measurement_device_type 'Bruker SMART APEX CCD area detector'
_diffrn_measurement_method omega
_diffrn_radiation_monochromator graphite
_diffrn_radiation_source 'sealed tube'
_diffrn_radiation_type MoK\a
_diffrn_radiation_wavelength 0.71073
_diffrn_reflns_av_R_equivalents 0.096
_diffrn_reflns_av_sigmaI/netI 0.083
_diffrn_reflns_limit_h_max 11
_diffrn_reflns_limit_h_min -11
_diffrn_reflns_limit_k_max 12
_diffrn_reflns_limit_k_min -12
_diffrn_reflns_limit_l_max 16
_diffrn_reflns_limit_l_min -16
_diffrn_reflns_number 8508
_diffrn_reflns_theta_full 27.50
_diffrn_reflns_theta_max 27.54
_diffrn_reflns_theta_min 2.27
_diffrn_standards_decay_% 0
_diffrn_standards_number 0
_exptl_absorpt_coefficient_mu 0.075
_exptl_absorpt_correction_type none
_exptl_crystal_colour colourless
_exptl_crystal_density_diffrn 1.153
_exptl_crystal_description block
_exptl_crystal_F_000 376
_exptl_crystal_size_max 0.6
_exptl_crystal_size_mid 0.6
_exptl_crystal_size_min 0.5
_refine_diff_density_max 0.47
_refine_diff_density_min -0.19
_refine_diff_density_rms 0.05
_refine_ls_extinction_method none
_refine_ls_goodness_of_fit_ref 1.064
_refine_ls_hydrogen_treatment constr
_refine_ls_matrix_type full
_refine_ls_number_parameters 230
_refine_ls_number_reflns 4450
_refine_ls_number_restraints 0
_refine_ls_restrained_S_all 1.064
_refine_ls_R_factor_all 0.0636
_refine_ls_R_factor_gt 0.0522
_refine_ls_shift/su_max 0.007
_refine_ls_shift/su_mean 0.000
_refine_ls_structure_factor_coef Fsqd
_refine_ls_weighting_details 'calc w=1/[\s^2^(Fo^2^)+(0.0820P)^2^+0.0250P] where P=(Fo^2^+2Fc^2^)/3'
_refine_ls_weighting_scheme calc
_refine_ls_wR_factor_gt 0.1484
_refine_ls_wR_factor_ref 0.1569
_reflns_number_gt 3429
_reflns_number_total 4450
_reflns_threshold_expression I>2sigma(I)
_cod_data_source_file jo070388hsi20070226_070844.cif
_cod_data_source_block mebnon
_cod_depositor_comments
;
The following automatic conversions were performed:
'_symmetry_cell_setting' value 'Triclinic' changed to 'triclinic'
according to '/home/saulius/struct/CIF-dictionaries/cif_core.dic'
dictionary named 'cif_core.dic' version 2.4.1 from 2010-06-29.

Automatic conversion script
Id: cif_fix_enum 1527 2010-12-29 10:47:43Z saulius 
;
_cod_database_code 4023949

loop_
_symmetry_equiv_pos_as_xyz
'x, y, z'
'-x, -y, -z'

loop_
_atom_site_label
_atom_site_type_symbol
_atom_site_fract_x
_atom_site_fract_y
_atom_site_fract_z
_atom_site_U_iso_or_equiv
_atom_site_adp_type
_atom_site_occupancy
_atom_site_symmetry_multiplicity
_atom_site_calc_flag
_atom_site_refinement_flags
_atom_site_disorder_assembly
_atom_site_disorder_group
C1 C 0.49196(17) 0.63691(15) 0.14888(10) 0.0329(3) Uani 1 1 d . . .
H1 H 0.5501 0.5731 0.0958 0.039 Uiso 1 1 calc R . .
C2 C 0.46293(16) 0.53762(13) 0.24821(10) 0.0306(3) Uani 1 1 d . . .
O2 O 0.44382(13) 0.41123(10) 0.22830(7) 0.0407(3) Uani 1 1 d . . .
C3 C 0.46043(16) 0.57400(14) 0.34371(10) 0.0303(3) Uani 1 1 d . . .
H3 H 0.4435 0.5067 0.4042 0.036 Uiso 1 1 calc R . .
C4 C 0.48324(15) 0.71445(13) 0.35538(10) 0.0286(3) Uani 1 1 d . . .
O4 O 0.46394(13) 0.75660(11) 0.44037(7) 0.0386(3) Uani 1 1 d . . .
C5 C 0.53232(16) 0.81362(14) 0.25849(10) 0.0290(3) Uani 1 1 d . . .
C6 C 0.37310(16) 0.92879(13) 0.21414(10) 0.0296(3) Uani 1 1 d . . .
H6A H 0.3171 0.9883 0.2690 0.035 Uiso 1 1 calc R . .
H6B H 0.4047 0.9976 0.1549 0.035 Uiso 1 1 calc R . .
C7 C 0.24932(16) 0.86311(13) 0.17626(10) 0.0296(3) Uani 1 1 d . . .
H7 H 0.2049 0.8077 0.2394 0.036 Uiso 1 1 calc R . .
C8 C 0.32971(18) 0.75020(14) 0.10100(10) 0.0329(3) Uani 1 1 d . . .
C9 C 0.60233(18) 0.72399(15) 0.17134(10) 0.0347(3) Uani 1 1 d . . .
O9 O 0.72633(13) 0.72973(14) 0.11918(8) 0.0508(3) Uani 1 1 d . . .
C10 C 0.65007(17) 0.89315(15) 0.28730(12) 0.0368(3) Uani 1 1 d . . .
H10A H 0.6739 0.9608 0.2245 0.044 Uiso 1 1 calc R . .
H10B H 0.5940 0.9549 0.3410 0.044 Uiso 1 1 calc R . .
C11 C 0.80921(17) 0.79042(16) 0.32794(12) 0.0383(3) Uani 1 1 d . . .
H11 H 0.8667 0.7150 0.2881 0.046 Uiso 1 1 calc R . .
C12 C 0.87921(17) 0.79389(16) 0.41498(11) 0.0370(3) Uani 1 1 d . . .
C13 C 1.0445(2) 0.6867(2) 0.44184(14) 0.0515(4) Uani 1 1 d . . .
H13A H 1.0846 0.6247 0.3871 0.077 Uiso 1 1 calc R . .
H13B H 1.0346 0.6232 0.5090 0.077 Uiso 1 1 calc R . .
H13C H 1.1224 0.7421 0.4470 0.077 Uiso 1 1 calc R . .
C14 C 0.8062(2) 0.90380(19) 0.48787(13) 0.0490(4) Uani 1 1 d . . .
H14A H 0.8538 0.9871 0.4701 0.073 Uiso 1 1 calc R . .
H14B H 0.8306 0.8552 0.5600 0.073 Uiso 1 1 calc R . .
H14C H 0.6866 0.9410 0.4811 0.073 Uiso 1 1 calc R . .
C15 C 0.10263(19) 0.99006(15) 0.12834(11) 0.0391(3) Uani 1 1 d . . .
H15A H 0.1444 1.0510 0.0684 0.047 Uiso 1 1 calc R . .
H15B H 0.0270 0.9462 0.1011 0.047 Uiso 1 1 calc R . .
C16 C 0.00776(16) 1.08920(15) 0.20366(11) 0.0350(3) Uani 1 1 d . . .
H16 H -0.0489 1.0447 0.2606 0.042 Uiso 1 1 calc R . .
C17 C -0.00640(16) 1.23195(15) 0.20011(10) 0.0343(3) Uani 1 1 d . . .
C18 C 0.0779(2) 1.32219(17) 0.12083(13) 0.0467(4) Uani 1 1 d . . .
H18A H 0.1323 1.2641 0.0659 0.070 Uiso 1 1 calc R . .
H18B H 0.1603 1.3486 0.1547 0.070 Uiso 1 1 calc R . .
H18C H -0.0035 1.4131 0.0899 0.070 Uiso 1 1 calc R . .
C19 C -0.1119(2) 1.3184(2) 0.28003(15) 0.0605(5) Uani 1 1 d . . .
H19A H -0.1552 1.2513 0.3334 0.091 Uiso 1 1 calc R . .
H19B H -0.2037 1.3964 0.2457 0.091 Uiso 1 1 calc R . .
H19C H -0.0455 1.3640 0.3131 0.091 Uiso 1 1 calc R . .
C20 C 0.2114(2) 0.66361(16) 0.08512(12) 0.0420(4) Uani 1 1 d . . .
H20A H 0.1102 0.7333 0.0554 0.063 Uiso 1 1 calc R . .
H20D H 0.1845 0.6091 0.1526 0.063 Uiso 1 1 calc R . .
H20B H 0.2639 0.5931 0.0372 0.063 Uiso 1 1 calc R . .
C21 C 0.3787(2) 0.82606(18) -0.00677(11) 0.0456(4) Uani 1 1 d . . .
H21A H 0.2805 0.8975 -0.0390 0.068 Uiso 1 1 calc R . .
H21B H 0.4285 0.7507 -0.0516 0.068 Uiso 1 1 calc R . .
H21D H 0.4583 0.8783 0.0016 0.068 Uiso 1 1 calc R . .
C22 C 0.4129(2) 0.30647(17) 0.31689(13) 0.0499(4) Uani 1 1 d . . .
H22D H 0.4012 0.2192 0.2925 0.075 Uiso 1 1 calc R . .
H22A H 0.3112 0.3534 0.3549 0.075 Uiso 1 1 calc R . .
H22B H 0.5052 0.2756 0.3634 0.075 Uiso 1 1 calc R . .

loop_
_atom_site_aniso_label
_atom_site_aniso_U_11
_atom_site_aniso_U_22
_atom_site_aniso_U_33
_atom_site_aniso_U_23
_atom_site_aniso_U_13
_atom_site_aniso_U_12
C1 0.0417(7) 0.0309(6) 0.0269(6) -0.0094(5) 0.0028(5) -0.0104(5)
C2 0.0337(7) 0.0230(6) 0.0347(7) -0.0051(5) -0.0050(5) -0.0062(5)
O2 0.0611(7) 0.0253(5) 0.0380(5) -0.0046(4) -0.0116(5) -0.0135(4)
C3 0.0343(7) 0.0273(6) 0.0283(6) -0.0011(5) -0.0023(5) -0.0092(5)
C4 0.0284(6) 0.0287(6) 0.0289(6) -0.0049(5) -0.0022(5) -0.0080(5)
O4 0.0504(6) 0.0415(6) 0.0279(5) -0.0111(4) 0.0006(4) -0.0169(4)
C5 0.0304(6) 0.0288(6) 0.0306(6) -0.0065(5) -0.0010(5) -0.0120(5)
C6 0.0357(7) 0.0262(6) 0.0284(6) -0.0040(5) -0.0046(5) -0.0108(5)
C7 0.0377(7) 0.0261(6) 0.0271(6) -0.0033(5) -0.0067(5) -0.0111(5)
C8 0.0469(8) 0.0293(6) 0.0249(6) -0.0039(5) -0.0055(5) -0.0138(6)
C9 0.0378(7) 0.0353(7) 0.0299(7) -0.0036(5) 0.0027(5) -0.0114(5)
O9 0.0441(6) 0.0701(8) 0.0430(6) -0.0176(5) 0.0164(5) -0.0246(5)
C10 0.0362(7) 0.0351(7) 0.0436(8) -0.0059(6) -0.0033(6) -0.0169(6)
C11 0.0335(7) 0.0397(8) 0.0451(8) -0.0086(6) 0.0015(6) -0.0158(6)
C12 0.0314(7) 0.0405(8) 0.0424(8) -0.0022(6) 0.0021(6) -0.0189(6)
C13 0.0366(8) 0.0637(11) 0.0527(10) -0.0090(8) -0.0047(7) -0.0117(7)
C14 0.0497(9) 0.0547(10) 0.0457(9) -0.0112(7) -0.0038(7) -0.0175(7)
C15 0.0489(9) 0.0308(7) 0.0392(8) -0.0043(6) -0.0178(6) -0.0098(6)
C16 0.0297(7) 0.0342(7) 0.0388(7) 0.0032(6) -0.0070(5) -0.0097(5)
C17 0.0310(7) 0.0346(7) 0.0345(7) -0.0016(5) -0.0076(5) -0.0059(5)
C18 0.0622(10) 0.0382(8) 0.0453(8) -0.0019(6) -0.0082(7) -0.0239(7)
C19 0.0583(11) 0.0493(10) 0.0573(11) -0.0095(8) 0.0020(8) 0.0079(8)
C20 0.0547(9) 0.0328(7) 0.0437(8) -0.0080(6) -0.0144(7) -0.0156(6)
C21 0.0700(11) 0.0418(8) 0.0272(7) -0.0034(6) -0.0033(7) -0.0206(7)
C22 0.0766(11) 0.0291(7) 0.0486(9) 0.0016(6) -0.0151(8) -0.0230(7)

loop_
_atom_type_symbol
_atom_type_description
_atom_type_scat_dispersion_real
_atom_type_scat_dispersion_imag
_atom_type_scat_source
C C 0.0033 0.0016 'International Tables Vol C Tables 4.2.6.8 and 6.1.1.4'
H H 0.0000 0.0000 'International Tables Vol C Tables 4.2.6.8 and 6.1.1.4'
O O 0.0106 0.0060 'International Tables Vol C Tables 4.2.6.8 and 6.1.1.4'

loop_
_geom_angle_atom_site_label_1
_geom_angle_atom_site_label_2
_geom_angle_atom_site_label_3
_geom_angle
_geom_angle_site_symmetry_1
_geom_angle_site_symmetry_3
_geom_angle_publ_flag
C2 C1 C9 108.44(11) . . ?
C2 C1 C8 114.11(11) . . ?
C9 C1 C8 108.50(11) . . ?
C2 C1 H1 108.6 . . ?
C9 C1 H1 108.6 . . ?
C8 C1 H1 108.6 . . ?
O2 C2 C3 125.93(12) . . ?
O2 C2 C1 111.32(11) . . ?
C3 C2 C1 122.74(11) . . ?
C2 O2 C22 117.09(11) . . ?
C2 C3 C4 120.88(12) . . ?
C2 C3 H3 119.6 . . ?
C4 C3 H3 119.6 . . ?
O4 C4 C3 121.80(12) . . ?
O4 C4 C5 119.04(11) . . ?
C3 C4 C5 119.16(11) . . ?
C9 C5 C4 110.43(10) . . ?
C9 C5 C10 112.92(11) . . ?
C4 C5 C10 110.61(10) . . ?
C9 C5 C6 104.05(10) . . ?
C4 C5 C6 108.15(10) . . ?
C10 C5 C6 110.39(10) . . ?
C7 C6 C5 115.42(10) . . ?
C7 C6 H6A 108.4 . . ?
C5 C6 H6A 108.4 . . ?
C7 C6 H6B 108.4 . . ?
C5 C6 H6B 108.4 . . ?
H6A C6 H6B 107.5 . . ?
C6 C7 C15 109.74(10) . . ?
C6 C7 C8 112.96(11) . . ?
C15 C7 C8 112.42(10) . . ?
C6 C7 H7 107.1 . . ?
C15 C7 H7 107.1 . . ?
C8 C7 H7 107.1 . . ?
C20 C8 C21 108.32(11) . . ?
C20 C8 C7 110.54(11) . . ?
C21 C8 C7 112.34(11) . . ?
C20 C8 C1 108.95(11) . . ?
C21 C8 C1 107.22(12) . . ?
C7 C8 C1 109.36(10) . . ?
O9 C9 C1 122.83(12) . . ?
O9 C9 C5 124.19(13) . . ?
C1 C9 C5 112.73(11) . . ?
C11 C10 C5 114.03(11) . . ?
C11 C10 H10A 108.7 . . ?
C5 C10 H10A 108.7 . . ?
C11 C10 H10B 108.7 . . ?
C5 C10 H10B 108.7 . . ?
H10A C10 H10B 107.6 . . ?
C12 C11 C10 126.55(14) . . ?
C12 C11 H11 116.7 . . ?
C10 C11 H11 116.7 . . ?
C11 C12 C14 124.31(14) . . ?
C11 C12 C13 119.73(14) . . ?
C14 C12 C13 115.92(14) . . ?
C12 C13 H13A 109.5 . . ?
C12 C13 H13B 109.5 . . ?
H13A C13 H13B 109.5 . . ?
C12 C13 H13C 109.5 . . ?
H13A C13 H13C 109.5 . . ?
H13B C13 H13C 109.5 . . ?
C12 C14 H14A 109.5 . . ?
C12 C14 H14B 109.5 . . ?
H14A C14 H14B 109.5 . . ?
C12 C14 H14C 109.5 . . ?
H14A C14 H14C 109.5 . . ?
H14B C14 H14C 109.5 . . ?
C16 C15 C7 113.87(11) . . ?
C16 C15 H15A 108.8 . . ?
C7 C15 H15A 108.8 . . ?
C16 C15 H15B 108.8 . . ?
C7 C15 H15B 108.8 . . ?
H15A C15 H15B 107.7 . . ?
C17 C16 C15 127.51(13) . . ?
C17 C16 H16 116.2 . . ?
C15 C16 H16 116.2 . . ?
C16 C17 C18 125.38(13) . . ?
C16 C17 C19 121.23(14) . . ?
C18 C17 C19 113.38(14) . . ?
C17 C18 H18A 109.5 . . ?
C17 C18 H18B 109.5 . . ?
H18A C18 H18B 109.5 . . ?
C17 C18 H18C 109.5 . . ?
H18A C18 H18C 109.5 . . ?
H18B C18 H18C 109.5 . . ?
C17 C19 H19A 109.5 . . ?
C17 C19 H19B 109.5 . . ?
H19A C19 H19B 109.5 . . ?
C17 C19 H19C 109.5 . . ?
H19A C19 H19C 109.5 . . ?
H19B C19 H19C 109.5 . . ?
C8 C20 H20A 109.5 . . ?
C8 C20 H20D 109.5 . . ?
H20A C20 H20D 109.5 . . ?
C8 C20 H20B 109.5 . . ?
H20A C20 H20B 109.5 . . ?
H20D C20 H20B 109.5 . . ?
C8 C21 H21A 109.5 . . ?
C8 C21 H21B 109.5 . . ?
H21A C21 H21B 109.5 . . ?
C8 C21 H21D 109.5 . . ?
H21A C21 H21D 109.5 . . ?
H21B C21 H21D 109.5 . . ?
O2 C22 H22D 109.5 . . ?
O2 C22 H22A 109.5 . . ?
H22D C22 H22A 109.5 . . ?
O2 C22 H22B 109.5 . . ?
H22D C22 H22B 109.5 . . ?
H22A C22 H22B 109.5 . . ?

loop_
_geom_bond_atom_site_label_1
_geom_bond_atom_site_label_2
_geom_bond_distance
_geom_bond_site_symmetry_2
_geom_bond_publ_flag
C1 C2 1.5042(18) . ?
C1 C9 1.5096(19) . ?
C1 C8 1.5773(19) . ?
C1 H1 1.0000 . ?
C2 O2 1.3398(15) . ?
C2 C3 1.3475(18) . ?
O2 C22 1.4417(18) . ?
C3 C4 1.4495(18) . ?
C3 H3 0.9500 . ?
C4 O4 1.2253(15) . ?
C4 C5 1.5369(17) . ?
C5 C9 1.5140(18) . ?
C5 C10 1.5377(18) . ?
C5 C6 1.5500(17) . ?
C6 C7 1.5380(17) . ?
C6 H6A 0.9900 . ?
C6 H6B 0.9900 . ?
C7 C15 1.5431(17) . ?
C7 C8 1.5505(17) . ?
C7 H7 1.0000 . ?
C8 C20 1.5336(19) . ?
C8 C21 1.5372(19) . ?
C9 O9 1.2092(17) . ?
C10 C11 1.492(2) . ?
C10 H10A 0.9900 . ?
C10 H10B 0.9900 . ?
C11 C12 1.341(2) . ?
C11 H11 0.9500 . ?
C12 C14 1.499(2) . ?
C12 C13 1.500(2) . ?
C13 H13A 0.9800 . ?
C13 H13B 0.9800 . ?
C13 H13C 0.9800 . ?
C14 H14A 0.9800 . ?
C14 H14B 0.9800 . ?
C14 H14C 0.9800 . ?
C15 C16 1.4952(19) . ?
C15 H15A 0.9900 . ?
C15 H15B 0.9900 . ?
C16 C17 1.3253(19) . ?
C16 H16 0.9500 . ?
C17 C18 1.493(2) . ?
C17 C19 1.502(2) . ?
C18 H18A 0.9800 . ?
C18 H18B 0.9800 . ?
C18 H18C 0.9800 . ?
C19 H19A 0.9800 . ?
C19 H19B 0.9800 . ?
C19 H19C 0.9800 . ?
C20 H20A 0.9800 . ?
C20 H20D 0.9800 . ?
C20 H20B 0.9800 . ?
C21 H21A 0.9800 . ?
C21 H21B 0.9800 . ?
C21 H21D 0.9800 . ?
C22 H22D 0.9800 . ?
C22 H22A 0.9800 . ?
C22 H22B 0.9800 . ?

loop_
_geom_torsion_atom_site_label_1
_geom_torsion_atom_site_label_2
_geom_torsion_atom_site_label_3
_geom_torsion_atom_site_label_4
_geom_torsion
_geom_torsion_site_symmetry_1
_geom_torsion_site_symmetry_2
_geom_torsion_site_symmetry_3
_geom_torsion_site_symmetry_4
_geom_torsion_publ_flag
C9 C1 C2 O2 -148.19(11) . . . . ?
C8 C1 C2 O2 90.77(13) . . . . ?
C9 C1 C2 C3 30.67(17) . . . . ?
C8 C1 C2 C3 -90.37(15) . . . . ?
C3 C2 O2 C22 2.0(2) . . . . ?
C1 C2 O2 C22 -179.22(12) . . . . ?
O2 C2 C3 C4 179.77(12) . . . . ?
C1 C2 C3 C4 1.1(2) . . . . ?
C2 C3 C4 O4 172.05(12) . . . . ?
C2 C3 C4 C5 -7.71(19) . . . . ?
O4 C4 C5 C9 161.80(12) . . . . ?
C3 C4 C5 C9 -18.44(16) . . . . ?
O4 C4 C5 C10 36.05(16) . . . . ?
C3 C4 C5 C10 -144.19(12) . . . . ?
O4 C4 C5 C6 -84.95(14) . . . . ?
C3 C4 C5 C6 94.81(13) . . . . ?
C9 C5 C6 C7 55.13(13) . . . . ?
C4 C5 C6 C7 -62.30(13) . . . . ?
C10 C5 C6 C7 176.56(10) . . . . ?
C5 C6 C7 C15 -176.62(10) . . . . ?
C5 C6 C7 C8 -50.32(14) . . . . ?
C6 C7 C8 C20 167.54(11) . . . . ?
C15 C7 C8 C20 -67.61(14) . . . . ?
C6 C7 C8 C21 -71.34(14) . . . . ?
C15 C7 C8 C21 53.52(15) . . . . ?
C6 C7 C8 C1 47.58(14) . . . . ?
C15 C7 C8 C1 172.44(11) . . . . ?
C2 C1 C8 C20 -55.00(14) . . . . ?
C9 C1 C8 C20 -176.02(10) . . . . ?
C2 C1 C8 C21 -172.03(11) . . . . ?
C9 C1 C8 C21 66.96(13) . . . . ?
C2 C1 C8 C7 65.92(14) . . . . ?
C9 C1 C8 C7 -55.09(13) . . . . ?
C2 C1 C9 O9 128.66(14) . . . . ?
C8 C1 C9 O9 -106.89(15) . . . . ?
C2 C1 C9 C5 -56.84(14) . . . . ?
C8 C1 C9 C5 67.61(13) . . . . ?
C4 C5 C9 O9 -134.35(14) . . . . ?
C10 C5 C9 O9 -9.9(2) . . . . ?
C6 C5 C9 O9 109.80(16) . . . . ?
C4 C5 C9 C1 51.23(14) . . . . ?
C10 C5 C9 C1 175.67(11) . . . . ?
C6 C5 C9 C1 -64.61(13) . . . . ?
C9 C5 C10 C11 -62.34(15) . . . . ?
C4 C5 C10 C11 61.99(15) . . . . ?
C6 C5 C10 C11 -178.34(11) . . . . ?
C5 C10 C11 C12 -130.82(15) . . . . ?
C10 C11 C12 C14 0.5(2) . . . . ?
C10 C11 C12 C13 -176.91(13) . . . . ?
C6 C7 C15 C16 -61.35(15) . . . . ?
C8 C7 C15 C16 172.04(11) . . . . ?
C7 C15 C16 C17 114.60(15) . . . . ?
C15 C16 C17 C18 -3.0(2) . . . . ?
C15 C16 C17 C19 177.76(14) . . . . ?
